data_4504129
loop_
_publ_author_name
'Gu, Xiaojun'
'Xue, Dongfeng'

_publ_section_title
;
 Incorporating Metal Clusters into Three-Dimensional Ln(III)&#x2212;Cu(I)
 Coordination Frameworks through Linear Ligands
;
_journal_issue 9
_journal_name_full 'Crystal Growth &amp; Design'
_journal_page_first 1726
_journal_paper_doi 10.1021/cg060836z
_journal_volume 7
_journal_year 2007
_chemical_formula_sum 'C18 H18 Cu2 I2 N3 Nd O9'
_chemical_formula_weight 945.47
_chemical_name_systematic
; 
 ? 
;
_space_group_IT_number 72
_symmetry_cell_setting orthorhombic
_symmetry_space_group_name_Hall '-I 2 2c'
_symmetry_space_group_name_H-M 'I b a m'
_atom_sites_solution_hydrogens geom
_atom_sites_solution_primary direct
_atom_sites_solution_secondary difmap
_audit_creation_method SHELXL-97
_cell_angle_alpha 90.00
_cell_angle_beta 90.00
_cell_angle_gamma 90.00
_cell_formula_units_Z 8
_cell_length_a 9.3247(16)
_cell_length_b 17.011(3)
_cell_length_c 31.447(6)
_cell_measurement_temperature 273(2)
_cell_volume 4988.2(16)
_computing_structure_refinement 'SHELXL-97 (Sheldrick, 1997)'
_computing_structure_solution 'SHELXS-97 (Sheldrick, 1990)'
_diffrn_ambient_temperature 273(2)
_diffrn_measured_fraction_theta_full 0.930
_diffrn_measured_fraction_theta_max 0.930
_diffrn_radiation_monochromator graphite
_diffrn_radiation_source 'fine-focus sealed tube'
_diffrn_radiation_type MoK\a
_diffrn_radiation_wavelength 0.71073
_diffrn_reflns_av_R_equivalents 0.0288
_diffrn_reflns_av_sigmaI/netI 0.0246
_diffrn_reflns_limit_h_max 12
_diffrn_reflns_limit_h_min -12
_diffrn_reflns_limit_k_max 23
_diffrn_reflns_limit_k_min -21
_diffrn_reflns_limit_l_max 19
_diffrn_reflns_limit_l_min -42
_diffrn_reflns_number 14920
_diffrn_reflns_theta_full 29.14
_diffrn_reflns_theta_max 29.14
_diffrn_reflns_theta_min 2.39
_exptl_absorpt_coefficient_mu 6.269
_exptl_crystal_colour yellow
_exptl_crystal_density_diffrn 2.518
_exptl_crystal_density_method 'not measured'
_exptl_crystal_F_000 3544
_exptl_crystal_size_max 0.25
_exptl_crystal_size_mid 0.22
_exptl_crystal_size_min 0.18
_refine_diff_density_max 0.798
_refine_diff_density_min -0.730
_refine_diff_density_rms 0.128
_refine_ls_extinction_coef 0.00013(2)
_refine_ls_extinction_expression Fc^*^=kFc[1+0.001xFc^2^\l^3^/sin(2\q)]^-1/4^
_refine_ls_extinction_method SHELXL
_refine_ls_goodness_of_fit_ref 0.858
_refine_ls_hydrogen_treatment mixed
_refine_ls_matrix_type full
_refine_ls_number_parameters 183
_refine_ls_number_reflns 3189
_refine_ls_number_restraints 0
_refine_ls_restrained_S_all 0.858
_refine_ls_R_factor_all 0.0330
_refine_ls_R_factor_gt 0.0284
_refine_ls_shift/su_max 0.152
_refine_ls_shift/su_mean 0.016
_refine_ls_structure_factor_coef Fsqd
_refine_ls_weighting_details 'calc w=1/[\s^2^(Fo^2^)+(0.0578P)^2^+47.6542P] where P=(Fo^2^+2Fc^2^)/3'
_refine_ls_weighting_scheme calc
_refine_ls_wR_factor_gt 0.0816
_refine_ls_wR_factor_ref 0.0852
_reflns_number_gt 2856
_reflns_number_total 3189
_reflns_threshold_expression >2sigma(I)
_cod_data_source_file cg060836zsi20061123_030933.cif
_cod_data_source_block 1
_cod_original_cell_volume 4988.1(15)
_cod_original_sg_symbol_H-M Ibam
_cod_database_code 4504129

loop_
_symmetry_equiv_pos_as_xyz
'x, y, z'
'-x, -y, z'
'-x+1/2, y+1/2, -z'
'x+1/2, -y+1/2, -z'
'x+1/2, y+1/2, z+1/2'
'-x+1/2, -y+1/2, z+1/2'
'-x+1, y+1, -z+1/2'
'x+1, -y+1, -z+1/2'
'-x, -y, -z'
'x, y, -z'
'x-1/2, -y-1/2, z'
'-x-1/2, y-1/2, z'
'-x+1/2, -y+1/2, -z+1/2'
'x+1/2, y+1/2, -z+1/2'
'x, -y, z+1/2'
'-x, y, z+1/2'

loop_
_atom_site_label
_atom_site_type_symbol
_atom_site_fract_x
_atom_site_fract_y
_atom_site_fract_z
_atom_site_U_iso_or_equiv
_atom_site_adp_type
_atom_site_occupancy
_atom_site_symmetry_multiplicity
_atom_site_calc_flag
_atom_site_refinement_flags
Nd1 Nd 0.50324(3) 0.205304(16) 0.0000 0.01995(10) Uani 1 2 d S
I1 I 0.66416(3) 0.089767(19) 0.196867(9) 0.03666(11) Uani 1 1 d .
Cu1 Cu 0.39511(7) 0.05976(4) 0.221561(19) 0.04068(16) Uani 1 1 d .
O3 O 0.3458(5) 0.3238(3) 0.0000 0.0414(11) Uani 1 2 d S
O1 O 0.3548(3) 0.1891(2) 0.06263(11) 0.0394(8) Uani 1 1 d .
C4 C 0.1922(4) 0.1832(3) 0.11951(13) 0.0263(8) Uani 1 1 d .
O2 O 0.6263(4) 0.2866(3) 0.04901(12) 0.0477(9) Uani 1 1 d .
N1 N 0.2603(4) 0.1281(2) 0.18662(12) 0.0317(8) Uani 1 1 d .
O5 O 0.3913(6) 0.0658(3) 0.0000 0.0509(14) Uani 1 2 d S
C6 C 0.2267(5) 0.1967(3) 0.07332(13) 0.0304(9) Uani 1 1 d .
C5 C 0.2874(4) 0.1438(3) 0.14541(13) 0.0278(8) Uani 1 1 d .
H5A H 0.3741 0.1272 0.1339 0.033 Uiso 1 1 calc R
C2 C 0.0347(5) 0.1945(3) 0.17877(16) 0.0401(11) Uani 1 1 d .
H2A H -0.0497 0.2123 0.1913 0.048 Uiso 1 1 calc R
C1 C 0.1360(5) 0.1536(3) 0.20242(15) 0.0378(10) Uani 1 1 d .
H1A H 0.1161 0.1435 0.2309 0.045 Uiso 1 1 calc R
C3 C 0.0622(5) 0.2083(3) 0.13595(15) 0.0346(10) Uani 1 1 d .
H3A H -0.0047 0.2336 0.1188 0.042 Uiso 1 1 calc R
O4 O 0.6496(6) 0.1166(3) 0.0470(2) 0.0858(18) Uani 0.50 1 d P
O6 O 0.6496(6) 0.1166(3) 0.0470(2) 0.0858(18) Uani 0.50 1 d P
N2 N 0.5000 0.5000 0.1144(3) 0.061(2) Uani 1 2 d S
C7 C 0.3824(7) 0.4720(7) 0.0942(2) 0.093(3) Uani 1 1 d .
C9 C 0.5417(9) 0.4369(5) 0.0357(3) 0.0288(16) Uani 0.50 1 d P
H9A H 0.5598 0.4161 0.0089 0.035 Uiso 0.50 1 calc PR
C11 C 0.3012(8) 0.3715(5) 0.0323(3) 0.0256(15) Uani 0.50 1 d P
O1W O 0.5000 0.0000 0.0927(2) 0.073(2) Uani 1 2 d S
C8 C 0.4094(8) 0.4221(4) 0.0543(3) 0.0231(15) Uani 0.50 1 d P
C10 C 0.6442(8) 0.4796(5) 0.0544(3) 0.0279(17) Uani 0.50 1 d P

loop_
_atom_site_aniso_label
_atom_site_aniso_U_11
_atom_site_aniso_U_22
_atom_site_aniso_U_33
_atom_site_aniso_U_23
_atom_site_aniso_U_13
_atom_site_aniso_U_12
Nd1 0.01770(14) 0.02700(16) 0.01513(15) 0.000 0.000 0.00038(10)
I1 0.03670(18) 0.04782(19) 0.02547(16) 0.00267(12) 0.00524(11) -0.00597(12)
Cu1 0.0407(3) 0.0538(4) 0.0275(3) 0.0109(3) -0.0022(2) 0.0093(3)
O3 0.034(2) 0.030(2) 0.059(3) 0.000 0.000 0.0030(18)
O1 0.0309(16) 0.062(2) 0.0256(16) 0.0151(16) 0.0089(13) 0.0055(14)
C4 0.0217(17) 0.035(2) 0.0221(19) 0.0071(16) 0.0041(15) 0.0007(15)
O2 0.0346(17) 0.078(3) 0.0307(18) -0.0239(18) 0.0001(15) -0.0151(17)
N1 0.0310(18) 0.0408(19) 0.0235(17) 0.0070(15) 0.0028(15) 0.0036(15)
O5 0.039(3) 0.036(3) 0.078(4) 0.000 0.000 -0.001(2)
C6 0.029(2) 0.041(2) 0.0212(19) 0.0091(17) 0.0034(16) 0.0040(17)
C5 0.0236(18) 0.037(2) 0.0227(19) 0.0080(16) 0.0051(15) 0.0018(15)
C2 0.033(2) 0.056(3) 0.031(2) 0.007(2) 0.0111(19) 0.015(2)
C1 0.035(2) 0.055(3) 0.023(2) 0.008(2) 0.0103(18) 0.007(2)
C3 0.028(2) 0.045(3) 0.031(2) 0.0091(19) 0.0046(18) 0.0084(18)
O4 0.098(4) 0.060(3) 0.100(4) 0.016(3) -0.061(3) 0.014(3)
O6 0.098(4) 0.060(3) 0.100(4) 0.016(3) -0.061(3) 0.014(3)
N2 0.068(5) 0.065(5) 0.051(4) 0.000 0.000 0.013(4)
C7 0.035(3) 0.210(11) 0.033(3) -0.014(5) 0.005(3) 0.001(5)
C9 0.028(4) 0.032(4) 0.026(4) 0.007(3) 0.003(3) 0.001(3)
C11 0.018(3) 0.031(4) 0.028(4) 0.000(3) -0.006(3) 0.001(3)
O1W 0.095(5) 0.065(4) 0.058(4) 0.000 0.000 0.004(4)
C8 0.020(3) 0.021(3) 0.028(4) -0.001(3) -0.005(3) 0.003(3)
C10 0.016(3) 0.039(4) 0.029(4) 0.009(3) 0.000(3) -0.009(3)

loop_
_atom_type_symbol
_atom_type_description
_atom_type_scat_dispersion_real
_atom_type_scat_dispersion_imag
_atom_type_scat_source
C C 0.0033 0.0016 'International Tables Vol C Tables 4.2.6.8 and 6.1.1.4'
H H 0.0000 0.0000 'International Tables Vol C Tables 4.2.6.8 and 6.1.1.4'
N N 0.0061 0.0033 'International Tables Vol C Tables 4.2.6.8 and 6.1.1.4'
O O 0.0106 0.0060 'International Tables Vol C Tables 4.2.6.8 and 6.1.1.4'
I I -0.4742 1.8119 'International Tables Vol C Tables 4.2.6.8 and 6.1.1.4'
Cu Cu 0.3201 1.2651 'International Tables Vol C Tables 4.2.6.8 and 6.1.1.4'
Nd Nd -0.1943 3.0179 'International Tables Vol C Tables 4.2.6.8 and 6.1.1.4'

loop_
_geom_angle_atom_site_label_1
_geom_angle_atom_site_label_2
_geom_angle_atom_site_label_3
_geom_angle
_geom_angle_site_symmetry_1
_geom_angle_site_symmetry_3
O2 Nd1 O2 81.2(2) . 10
O2 Nd1 O1 150.74(15) . 10
O2 Nd1 O1 79.28(13) 10 10
O2 Nd1 O1 79.28(13) . .
O2 Nd1 O1 150.74(15) 10 .
O1 Nd1 O1 108.75(17) 10 .
O2 Nd1 O3 79.22(13) . .
O2 Nd1 O3 79.22(13) 10 .
O1 Nd1 O3 75.84(10) 10 .
O1 Nd1 O3 75.84(10) . .
O2 Nd1 O6 118.04(17) . 10
O2 Nd1 O6 72.86(17) 10 10
O1 Nd1 O6 76.37(18) 10 10
O1 Nd1 O6 136.01(15) . 10
O3 Nd1 O6 143.58(15) . 10
O2 Nd1 O4 118.04(17) . 10
O2 Nd1 O4 72.86(17) 10 10
O1 Nd1 O4 76.37(18) 10 10
O1 Nd1 O4 136.01(15) . 10
O3 Nd1 O4 143.58(15) . 10
O6 Nd1 O4 0.0(3) 10 10
O2 Nd1 O4 72.86(17) . .
O2 Nd1 O4 118.04(17) 10 .
O1 Nd1 O4 136.01(15) 10 .
O1 Nd1 O4 76.37(18) . .
O3 Nd1 O4 143.58(15) . .
O6 Nd1 O4 72.0(3) 10 .
O4 Nd1 O4 72.0(3) 10 .
O2 Nd1 O5 136.88(12) . .
O2 Nd1 O5 136.88(12) 10 .
O1 Nd1 O5 70.49(11) 10 .
O1 Nd1 O5 70.49(11) . .
O3 Nd1 O5 120.19(16) . .
O6 Nd1 O5 70.68(16) 10 .
O4 Nd1 O5 70.68(16) 10 .
O4 Nd1 O5 70.68(16) . .
Cu1 I1 Cu1 59.41(2) 7_545 .
Cu1 I1 Cu1 60.32(2) 7_545 2_655
Cu1 I1 Cu1 63.10(2) . 2_655
N1 Cu1 Cu1 145.13(12) . 7_545
N1 Cu1 I1 106.34(11) . 7_545
Cu1 Cu1 I1 60.33(3) 7_545 7_545
N1 Cu1 I1 108.28(11) . .
Cu1 Cu1 I1 60.25(3) 7_545 .
I1 Cu1 I1 115.85(3) 7_545 .
N1 Cu1 Cu1 141.79(11) . 8_445
Cu1 Cu1 Cu1 63.53(3) 7_545 8_445
I1 Cu1 Cu1 60.63(3) 7_545 8_445
I1 Cu1 Cu1 109.572(15) . 8_445
N1 Cu1 I1 104.77(12) . 2_655
Cu1 Cu1 I1 110.065(15) 7_545 2_655
I1 Cu1 I1 114.27(2) 7_545 2_655
I1 Cu1 I1 106.65(2) . 2_655
Cu1 Cu1 I1 59.06(3) 8_445 2_655
N1 Cu1 Cu1 147.16(11) . 2_655
Cu1 Cu1 Cu1 59.22(3) 7_545 2_655
I1 Cu1 Cu1 106.317(15) 7_545 2_655
I1 Cu1 Cu1 59.16(2) . 2_655
Cu1 Cu1 Cu1 57.25(3) 8_445 2_655
I1 Cu1 Cu1 57.74(3) 2_655 2_655
C11 O3 C11 96.1(7) . 10
C11 O3 Nd1 131.3(4) . .
C11 O3 Nd1 131.3(4) 10 .
C6 O1 Nd1 138.9(3) . .
C3 C4 C5 119.5(4) . .
C3 C4 C6 120.0(4) . .
C5 C4 C6 120.5(4) . .
C6 O2 Nd1 154.1(4) 11_665 .
C1 N1 C5 117.2(4) . .
C1 N1 Cu1 121.5(3) . .
C5 N1 Cu1 121.1(3) . .
O2 C6 O1 125.4(4) 11_565 .
O2 C6 C4 117.9(4) 11_565 .
O1 C6 C4 116.6(4) . .
N1 C5 C4 123.0(4) . .
C1 C2 C3 118.5(4) . .
N1 C1 C2 123.7(4) . .
C4 C3 C2 118.1(4) . .
C11 O4 Nd1 104.4(4) 11_665 .
C7 N2 C7 123.9(8) . 2_665
N2 C7 C8 116.4(6) . .
N2 C7 C10 109.1(8) . 2_665
C8 C7 C10 69.8(5) . 2_665
C10 C9 C8 123.2(8) . .
O3 C11 O6 126.7(6) . 11_565
O3 C11 O4 126.7(6) . 11_565
O6 C11 O4 0.0(5) 11_565 11_565
O3 C11 C8 118.8(6) . .
O6 C11 C8 114.4(6) 11_565 .
O4 C11 C8 114.4(6) 11_565 .
O3 C11 C11 41.9(4) . 10
O6 C11 C11 107.9(4) 11_565 10
O4 C11 C11 107.9(4) 11_565 10
C8 C11 C11 117.6(5) . 10
C9 C8 C11 120.4(8) . .
C9 C8 C7 113.0(7) . .
C11 C8 C7 125.9(7) . .
C9 C8 C10 94.6(6) . 2_665
C11 C8 C10 111.0(6) . 2_665
C7 C8 C10 54.7(5) . 2_665
C9 C10 C7 122.7(7) . 2_665
C9 C10 C8 108.4(7) . 2_665
C7 C10 C8 55.5(6) 2_665 2_665

loop_
_geom_bond_atom_site_label_1
_geom_bond_atom_site_label_2
_geom_bond_distance
_geom_bond_site_symmetry_2
Nd1 O2 2.367(3) .
Nd1 O2 2.367(3) 10
Nd1 O1 2.423(3) 10
Nd1 O1 2.423(3) .
Nd1 O3 2.493(5) .
Nd1 O6 2.514(4) 10
Nd1 O4 2.514(4) 10
Nd1 O4 2.514(4) .
Nd1 O5 2.593(5) .
I1 Cu1 2.6732(8) 7_545
I1 Cu1 2.6754(8) .
I1 Cu1 2.7162(9) 2_655
Cu1 N1 2.034(4) .
Cu1 Cu1 2.6506(13) 7_545
Cu1 I1 2.6732(8) 7_545
Cu1 Cu1 2.7078(13) 8_445
Cu1 I1 2.7162(9) 2_655
Cu1 Cu1 2.8213(13) 2_655
O3 C11 1.364(9) .
O3 C11 1.364(9) 10
O1 C6 1.248(5) .
C4 C3 1.385(6) .
C4 C5 1.379(6) .
C4 C6 1.505(5) .
O2 C6 1.241(6) 11_665
N1 C1 1.334(6) .
N1 C5 1.347(5) .
C6 O2 1.241(6) 11_565
C2 C1 1.389(7) .
C2 C3 1.391(7) .
O4 C11 1.502(10) 11_665
N2 C7 1.355(8) .
N2 C7 1.355(8) 2_665
C7 C8 1.534(11) .
C7 C10 1.518(13) 2_665
C9 C10 1.337(12) .
C9 C8 1.389(11) .
C11 O6 1.502(10) 11_565
C11 O4 1.502(10) 11_565
C11 C8 1.497(11) .
C11 C11 2.029(17) 10
C8 C10 1.746(11) 2_665
C10 C7 1.518(13) 2_665
C10 C8 1.746(11) 2_665
